data_2021131
loop_
_publ_author_name
'Chen, Xiao-Gang'
'Gao, Ji-Xing'
'Hua, Xiu-Ni'
'Liao, Wei-Qiang'

_publ_section_title
;
 Three-dimensional organic--inorganic hybrid sodium halide perovskite:
 C~4~H~12~N~2~&#x00B7;NaI~3~ and a hydrogen-bonded supramolecular
 three-dimensional network in
 3C~4~H~12~N~2~&#x00B7;NaI~4~&#x00B7;3I&#x00B7;H~2~O
;
_journal_coeditor_code QP3008
_journal_issue 6
_journal_name_full 'Acta Crystallographica Section C'
_journal_page_first
;
;
_journal_paper_doi 10.1107/S2053229618006885
_journal_volume 74
_journal_year 2018
_chemical_formula_iupac '(C4 H12 N2) [Na I3]'
_chemical_formula_moiety 'C4 H12 N2 2+, I3 Na 2-'
_chemical_formula_sum 'C4 H12 I3 N2 Na'
_chemical_formula_weight 491.85
_chemical_name_systematic
;
Poly[piperazinediium [tri-\m-iodido-sodium]]
;
_space_group_crystal_system monoclinic
_space_group_IT_number 15
_space_group_name_Hall '-C 2yc'
_space_group_name_H-M_alt 'C 1 2/c 1'
_symmetry_space_group_name_Hall '-C 2yc'
_symmetry_space_group_name_H-M 'C 1 2/c 1'
_atom_sites_solution_hydrogens mixed
_audit_creation_method SHELXL-2014/7
_cell_angle_alpha 90
_cell_angle_beta 93.450(9)
_cell_angle_gamma 90
_cell_formula_units_Z 4
_cell_length_a 9.842(6)
_cell_length_b 9.309(6)
_cell_length_c 12.538(8)
_cell_measurement_reflns_used 1311
_cell_measurement_temperature 293(2)
_cell_measurement_theta_max 27.440
_cell_measurement_theta_min 3.001
_cell_volume 1146.6(13)
_computing_cell_refinement
;
CrystalClear (Rigaku, 2008)
;
_computing_data_collection
;
CrystalClear (Rigaku, 2008)
;
_computing_data_reduction
;
CrystalClear (Rigaku, 2008)
;
_computing_molecular_graphics
;
DIAMOND (Brandenburg & Putz, 2005)
;
_computing_publication_material
;
SHELXL2014 (Sheldrick, 2015)
;
_computing_structure_refinement
;
SHELXL2014 (Sheldrick, 2015)
;
_computing_structure_solution
;
SHELXS97 (Sheldrick, 2008)
;
_diffrn_ambient_temperature 293(2)
_diffrn_measured_fraction_theta_full 0.949
_diffrn_measured_fraction_theta_max 0.952
_diffrn_measurement_device_type 'Rigaku SCXmini'
_diffrn_measurement_method '\w scans'
_diffrn_radiation_type MoK\a
_diffrn_radiation_wavelength 0.71073
_diffrn_reflns_av_R_equivalents 0.0826
_diffrn_reflns_limit_h_max 12
_diffrn_reflns_limit_h_min -12
_diffrn_reflns_limit_k_max 11
_diffrn_reflns_limit_k_min -12
_diffrn_reflns_limit_l_max 16
_diffrn_reflns_limit_l_min -13
_diffrn_reflns_number 3288
_diffrn_reflns_theta_full 25.242
_diffrn_reflns_theta_max 27.440
_diffrn_reflns_theta_min 3.015
_diffrn_standards_decay_% 0
_diffrn_standards_interval_count 0
_diffrn_standards_interval_time 0
_diffrn_standards_number 0
_exptl_absorpt_coefficient_mu 8.163
_exptl_absorpt_correction_T_max 0.195
_exptl_absorpt_correction_T_min 0.080
_exptl_absorpt_correction_type multi-scan
_exptl_absorpt_process_details
;
(CrystalClear; Rigaku, 2008)
;
_exptl_crystal_colour 'pale yellow'
_exptl_crystal_density_diffrn 2.849
_exptl_crystal_description 'thick sheet'
_exptl_crystal_F_000 880
_exptl_crystal_size_max 0.38
_exptl_crystal_size_mid 0.28
_exptl_crystal_size_min 0.20
_refine_diff_density_max 1.797
_refine_diff_density_min -1.660
_refine_ls_extinction_coef 0.0060(7)
_refine_ls_extinction_method
;
SHELXL2014 (Sheldrick, 2015)
;
_refine_ls_goodness_of_fit_ref 1.031
_refine_ls_hydrogen_treatment constr
_refine_ls_matrix_type full
_refine_ls_number_parameters 48
_refine_ls_number_reflns 1311
_refine_ls_number_restraints 0
_refine_ls_restrained_S_all 1.031
_refine_ls_R_factor_all 0.0620
_refine_ls_R_factor_gt 0.0575
_refine_ls_shift/su_max 0.000
_refine_ls_shift/su_mean 0.000
_refine_ls_structure_factor_coef Fsqd
_refine_ls_weighting_details 'w=1/[\s^2^(Fo^2^)+(0.0991P)^2^+35.0953P] where P=(Fo^2^+2Fc^2^)/3'
_refine_ls_weighting_scheme calc
_refine_ls_wR_factor_gt 0.1613
_refine_ls_wR_factor_ref 0.1652
_reflns_number_gt 1153
_reflns_number_total 1311
_reflns_threshold_expression 'I > 2\s(I)'
_cod_data_source_file qp3008sup1.cif
_cod_data_source_block C2C
_cod_database_code 2021131
_shelx_space_group_comment
;
The symmetry employed for this shelxl refinement is uniquely defined
by the following loop, which should always be used as a source of
symmetry information in preference to the above space-group names.
They are only intended as comments.
;
_shelx_estimated_absorpt_t_min 0.330
_shelx_estimated_absorpt_t_max 0.624

loop_
_space_group_symop_operation_xyz
'x, y, z'
'-x, y, -z+1/2'
'x+1/2, y+1/2, z'
'-x+1/2, y+1/2, -z+1/2'
'-x, -y, -z'
'x, -y, z-1/2'
'-x+1/2, -y+1/2, -z'
'x+1/2, -y+1/2, z-1/2'

loop_
_atom_site_type_symbol
_atom_site_label
_atom_site_fract_x
_atom_site_fract_y
_atom_site_fract_z
_atom_site_U_iso_or_equiv
_atom_site_adp_type
_atom_site_calc_flag
_atom_site_occupancy
C C2 0.6137(11) 0.9015(13) 0.5161(10) 0.038(2) Uani d 1
H H2A 0.5962 0.8325 0.4589 0.045 Uiso calc 1
H H2B 0.6967 0.8737 0.5564 0.045 Uiso calc 1
N N1 0.3706(8) 0.9477(9) 0.5305(7) 0.0297(17) Uani d 1
H H1A 0.3033 0.9475 0.5748 0.036 Uiso calc 1
H H1B 0.3496 0.8858 0.4780 0.036 Uiso calc 1
C C1 0.4967(10) 0.9034(11) 0.5879(7) 0.030(2) Uani d 1
H H1C 0.4850 0.8082 0.6175 0.036 Uiso calc 1
H H1D 0.5173 0.9690 0.6468 0.036 Uiso calc 1
Na Na1 0.5000 0.5394(8) 0.2500 0.0416(14) Uani d 1
I I1 0.27208(6) 0.80033(7) 0.26933(5) 0.0303(3) Uani d 1
I I2 0.5000 0.5000 0.5000 0.0300(3) Uani d 1

loop_
_atom_site_aniso_label
_atom_site_aniso_U_11
_atom_site_aniso_U_22
_atom_site_aniso_U_33
_atom_site_aniso_U_12
_atom_site_aniso_U_13
_atom_site_aniso_U_23
C2 0.031(5) 0.040(5) 0.043(6) 0.011(4) 0.007(4) 0.016(5)
N1 0.022(4) 0.032(4) 0.035(4) -0.005(3) 0.007(3) 0.008(3)
C1 0.039(5) 0.034(5) 0.018(4) -0.003(4) 0.004(3) 0.012(4)
Na1 0.053(4) 0.046(4) 0.027(3) 0.000 0.008(3) 0.000
I1 0.0337(4) 0.0296(4) 0.0278(4) -0.0045(2) 0.0037(3) -0.0039(2)
I2 0.0287(5) 0.0368(5) 0.0248(5) -0.0031(3) 0.0036(3) -0.0013(3)

loop_
_atom_type_symbol
_atom_type_description
_atom_type_scat_dispersion_real
_atom_type_scat_dispersion_imag
_atom_type_scat_source
C C 0.0033 0.0016 'International Tables Vol C Tables 4.2.6.8 and 6.1.1.4'
H H 0.0000 0.0000 'International Tables Vol C Tables 4.2.6.8 and 6.1.1.4'
N N 0.0061 0.0033 'International Tables Vol C Tables 4.2.6.8 and 6.1.1.4'
Na Na 0.0362 0.0249 'International Tables Vol C Tables 4.2.6.8 and 6.1.1.4'
I I -0.4742 1.8119 'International Tables Vol C Tables 4.2.6.8 and 6.1.1.4'

loop_
_geom_angle_atom_site_label_1
_geom_angle_atom_site_label_2
_geom_angle_atom_site_label_3
_geom_angle_site_symmetry_1
_geom_angle_site_symmetry_3
_geom_angle
_geom_angle_publ_flag
Na1 I1 Na1 . 3_455 169.12(12) y
Na1 I2 Na1 5_666 . 180.0 y
N1 C1 C2 . . 111.6(8) y
I2 Na1 I1 2_655 . 101.40(10) y
I2 Na1 I1 . 2_655 101.40(10) y
I2 Na1 I2 2_655 . 166.6(3) y
I2 Na1 I1 . . 88.41(8) y
I2 Na1 I1 2_655 2_655 88.41(8) y
I2 Na1 I1 2_655 3_545 87.06(9) y
I2 Na1 I1 . 4_545 87.06(9) y
I2 Na1 I1 . 3_545 84.40(9) y
I2 Na1 I1 2_655 4_545 84.40(9) y
I1 Na1 I1 4_545 3_545 100.45(19) y
I1 Na1 I1 . 3_545 169.12(12) y
I1 Na1 I1 2_655 4_545 169.12(12) y
I1 Na1 I1 2_655 . 86.15(18) y
I1 Na1 I1 2_655 3_545 87.29(5) y
I1 Na1 I1 . 4_545 87.29(5) y
C1 C2 N1 . 5_676 108.4(9) y
C1 C2 H2A . . 110.0 ?
N1 C2 H2A 5_676 . 110.0 ?
C1 C2 H2B . . 110.0 ?
N1 C2 H2B 5_676 . 110.0 ?
H2A C2 H2B . . 108.4 ?
C1 N1 C2 . 5_676 110.2(8) y
C1 N1 H1A . . 109.6 ?
C2 N1 H1A 5_676 . 109.6 ?
C1 N1 H1B . . 109.6 ?
C2 N1 H1B 5_676 . 109.6 ?
H1A N1 H1B . . 108.1 ?
N1 C1 H1C . . 109.3 ?
C2 C1 H1C . . 109.3 ?
N1 C1 H1D . . 109.3 ?
C2 C1 H1D . . 109.3 ?
H1C C1 H1D . . 108.0 ?

loop_
_geom_bond_atom_site_label_1
_geom_bond_atom_site_label_2
_geom_bond_site_symmetry_2
_geom_bond_distance
_geom_bond_publ_flag
C2 C1 . 1.504(14) y
C2 N1 5_676 1.532(14) y
C2 H2A . 0.9700 ?
C2 H2B . 0.9700 ?
N1 C1 . 1.456(13) y
N1 C2 5_676 1.532(14) ?
N1 H1A . 0.8900 ?
N1 H1B . 0.8900 ?
C1 H1C . 0.9700 ?
C1 H1D . 0.9700 ?
Na1 I2 2_655 3.156(2) ?
Na1 I2 . 3.156(2) y
Na1 I1 2_655 3.325(5) ?
Na1 I1 . 3.325(5) y
Na1 I1 4_545 3.479(5) ?
Na1 I1 3_545 3.479(5) ?
I1 Na1 3_455 3.479(5) ?
I2 Na1 5_666 3.156(2) ?

loop_
_geom_hbond_atom_site_label_D
_geom_hbond_atom_site_label_H
_geom_hbond_atom_site_label_A
_geom_hbond_site_symmetry_A
_geom_hbond_distance_DH
_geom_hbond_distance_HA
_geom_hbond_distance_DA
_geom_hbond_angle_DHA
_geom_hbond_publ_flag
C1 H1D I1 5_676 0.97 3.12 3.937(11) 142.5 yes
C1 H1C I2 . 0.97 3.23 3.914(11) 128.9 yes
C1 H1C I1 7_566 0.97 3.14 3.790(10) 125.7 yes
C2 H2B I1 8_566 0.97 3.17 3.930(11) 136.2 yes
C2 H2A I1 2_655 0.97 3.23 3.930(13) 130.9 yes
N1 H1B I1 5_676 0.89 2.80 3.628(10) 156.2 yes
N1 H1A I2 3_455 0.89 3.11 3.677(8) 123.3 yes
N1 H1A I1 7_566 0.89 3.14 3.746(8) 127.0 yes

_cod_database_fobs_code 2021131
